data_4067368
loop_
_publ_author_name
'Yoder, Claude H.'
'Agee, Tamara M.'
'Griffith, Allison K.'
'Schaeffer, Charles D.'
'Carroll, Mary J.'
'DeToma, Alaina S.'
'Fleisher, Adam J.'
'Gettel, Cameron J.'
'Rheingold, Arnold L.'

_publ_section_title
;
 Use of73Ge NMR Spectroscopy and X-ray Crystallography for the Study of
 Electronic Interactions in Substituted Tetrakis(phenyl)-, -(phenoxy)-,
 and -(thiophenoxy)germanes
;
_journal_issue 3
_journal_name_full Organometallics
_journal_page_first 582
_journal_paper_doi 10.1021/om900905c
_journal_volume 29
_journal_year 2010
_chemical_formula_sum 'C28 H28 Ge O4'
_chemical_formula_weight 501.09
_chemical_name_systematic
; 
 tetrakis(o-methoxyphenyl)germane 
;
_space_group_IT_number 2
_symmetry_cell_setting triclinic
_symmetry_space_group_name_Hall '-P 1'
_symmetry_space_group_name_H-M 'P -1'
_atom_sites_solution_hydrogens geom
_atom_sites_solution_primary direct
_atom_sites_solution_secondary difmap
_audit_creation_method SHELXL-97
_cell_angle_alpha 80.6290(10)
_cell_angle_beta 82.1780(10)
_cell_angle_gamma 89.6300(10)
_cell_formula_units_Z 2
_cell_length_a 8.5326(9)
_cell_length_b 8.8304(9)
_cell_length_c 16.6832(16)
_cell_measurement_reflns_used 7322
_cell_measurement_temperature 208(2)
_cell_measurement_theta_max 27.67
_cell_measurement_theta_min 2.41
_cell_volume 1228.5(2)
_computing_cell_refinement 'Bruker SMART'
_computing_data_collection 'Bruker SMART'
_computing_data_reduction 'Bruker SAINT'
_computing_molecular_graphics 'Bruker SHELXTL'
_computing_publication_material 'Bruker SHELXTL'
_computing_structure_refinement 'SHELXL-97 (Sheldrick, 1997)'
_computing_structure_solution 'SHELXS-97 (Sheldrick, 1990)'
_diffrn_ambient_temperature 208(2)
_diffrn_measured_fraction_theta_full 0.997
_diffrn_measured_fraction_theta_max 0.892
_diffrn_measurement_device_type 'CCD area detector'
_diffrn_measurement_method 'phi and omega scans'
_diffrn_radiation_monochromator graphite
_diffrn_radiation_source 'fine-focus sealed tube'
_diffrn_radiation_type MoK\a
_diffrn_radiation_wavelength 0.71073
_diffrn_reflns_av_R_equivalents 0.0439
_diffrn_reflns_av_sigmaI/netI 0.0482
_diffrn_reflns_limit_h_max 10
_diffrn_reflns_limit_h_min -11
_diffrn_reflns_limit_k_max 11
_diffrn_reflns_limit_k_min -10
_diffrn_reflns_limit_l_max 22
_diffrn_reflns_limit_l_min -22
_diffrn_reflns_number 16960
_diffrn_reflns_theta_full 25.00
_diffrn_reflns_theta_max 28.67
_diffrn_reflns_theta_min 2.34
_exptl_absorpt_coefficient_mu 1.278
_exptl_absorpt_correction_T_max 0.8828
_exptl_absorpt_correction_T_min 0.7161
_exptl_absorpt_correction_type multi-scan
_exptl_absorpt_process_details SADABS
_exptl_crystal_colour colorless
_exptl_crystal_density_diffrn 1.355
_exptl_crystal_density_method 'not measured'
_exptl_crystal_description plate
_exptl_crystal_F_000 520
_exptl_crystal_size_max 0.28
_exptl_crystal_size_mid 0.28
_exptl_crystal_size_min 0.10
_refine_diff_density_max 0.357
_refine_diff_density_min -0.340
_refine_diff_density_rms 0.053
_refine_ls_extinction_method none
_refine_ls_goodness_of_fit_ref 0.992
_refine_ls_hydrogen_treatment constr
_refine_ls_matrix_type full
_refine_ls_number_parameters 302
_refine_ls_number_reflns 5651
_refine_ls_number_restraints 0
_refine_ls_restrained_S_all 0.992
_refine_ls_R_factor_all 0.0535
_refine_ls_R_factor_gt 0.0361
_refine_ls_shift/su_max 0.050
_refine_ls_shift/su_mean 0.002
_refine_ls_structure_factor_coef Fsqd
_refine_ls_weighting_details 'calc w=1/[\s^2^(Fo^2^)+(0.0400P)^2^+0.2000P] where P=(Fo^2^+2Fc^2^)/3'
_refine_ls_weighting_scheme calc
_refine_ls_wR_factor_gt 0.0806
_refine_ls_wR_factor_ref 0.0890
_reflns_number_gt 4429
_reflns_number_total 5651
_reflns_threshold_expression >2sigma(I)
_cod_data_source_file om900905c_si_001.cif
_cod_data_source_block schaef3
_cod_depositor_comments
;
The following automatic conversions were performed:

'_symmetry_cell_setting' value 'Triclinic' changed to 'triclinic'
according to /home/saulius/struct/CIF-dictionaries/cif_core.dic
dictionary named 'cif_core.dic' version 2.4.1 from 2010-06-29.

Automatic conversion script
Id: cif_fix_values 1715 2011-07-08 13:25:40Z adriana 
;
_cod_original_sg_symbol_H-M P-1
_cod_database_code 4067368

loop_
_symmetry_equiv_pos_as_xyz
'x, y, z'
'-x, -y, -z'

loop_
_atom_site_label
_atom_site_type_symbol
_atom_site_fract_x
_atom_site_fract_y
_atom_site_fract_z
_atom_site_U_iso_or_equiv
_atom_site_adp_type
_atom_site_occupancy
_atom_site_symmetry_multiplicity
_atom_site_calc_flag
_atom_site_refinement_flags
Ge1 Ge 0.91920(3) 0.61628(3) 0.751899(14) 0.03702(9) Uani 1 1 d .
O1 O 0.66128(19) 0.71657(18) 0.64926(11) 0.0507(4) Uani 1 1 d .
O2 O 0.8159(2) 0.4271(2) 0.91649(10) 0.0515(4) Uani 1 1 d .
O3 O 1.1002(2) 0.45748(19) 0.62642(10) 0.0516(4) Uani 1 1 d .
O4 O 1.06419(19) 0.87910(19) 0.81467(10) 0.0495(4) Uani 1 1 d .
C1 C 0.7584(3) 0.4918(3) 0.71921(13) 0.0384(5) Uani 1 1 d .
C2 C 0.7528(3) 0.3323(3) 0.74004(14) 0.0447(5) Uani 1 1 d .
H2A H 0.8260 0.2842 0.7719 0.054 Uiso 1 1 calc R
C3 C 0.6424(3) 0.2432(3) 0.71495(15) 0.0489(6) Uani 1 1 d .
H3A H 0.6420 0.1369 0.7293 0.059 Uiso 1 1 calc R
C4 C 0.5327(3) 0.3139(3) 0.66829(15) 0.0491(6) Uani 1 1 d .
H4A H 0.4566 0.2548 0.6522 0.059 Uiso 1 1 calc R
C5 C 0.5348(3) 0.4721(3) 0.64521(14) 0.0447(5) Uani 1 1 d .
H5A H 0.4614 0.5189 0.6132 0.054 Uiso 1 1 calc R
C6 C 0.6475(3) 0.5598(3) 0.67039(13) 0.0403(5) Uani 1 1 d .
C7 C 0.5367(3) 0.7963(3) 0.6134(2) 0.0691(8) Uani 1 1 d .
H7A H 0.5544 0.9048 0.6086 0.104 Uiso 1 1 calc R
H7B H 0.4379 0.7677 0.6473 0.104 Uiso 1 1 calc R
H7C H 0.5336 0.7703 0.5599 0.104 Uiso 1 1 calc R
C8 C 1.0461(3) 0.4886(2) 0.82411(13) 0.0377(5) Uani 1 1 d .
C9 C 1.2089(3) 0.4758(3) 0.80427(14) 0.0432(5) Uani 1 1 d .
H9A H 1.2582 0.5272 0.7542 0.052 Uiso 1 1 calc R
C10 C 1.2996(3) 0.3890(3) 0.85692(15) 0.0499(6) Uani 1 1 d .
H10A H 1.4080 0.3812 0.8419 0.060 Uiso 1 1 calc R
C11 C 1.2280(3) 0.3146(3) 0.93133(16) 0.0536(6) Uani 1 1 d .
H11A H 1.2887 0.2567 0.9670 0.064 Uiso 1 1 calc R
C12 C 1.0666(3) 0.3243(3) 0.95418(14) 0.0493(6) Uani 1 1 d .
H12A H 1.0189 0.2736 1.0048 0.059 Uiso 1 1 calc R
C13 C 0.9768(3) 0.4107(3) 0.90051(14) 0.0416(5) Uani 1 1 d .
C14 C 0.7347(3) 0.3487(3) 0.99215(16) 0.0619(7) Uani 1 1 d .
H14A H 0.6236 0.3692 0.9949 0.093 Uiso 1 1 calc R
H14B H 0.7750 0.3837 1.0370 0.093 Uiso 1 1 calc R
H14C H 0.7508 0.2402 0.9955 0.093 Uiso 1 1 calc R
C15 C 1.0511(2) 0.7082(3) 0.65079(13) 0.0377(5) Uani 1 1 d .
C16 C 1.0674(3) 0.8653(3) 0.62452(14) 0.0440(5) Uani 1 1 d .
H16A H 1.0220 0.9320 0.6585 0.053 Uiso 1 1 calc R
C17 C 1.1504(3) 0.9251(3) 0.54836(15) 0.0538(6) Uani 1 1 d .
H17A H 1.1621 1.0307 0.5323 0.065 Uiso 1 1 calc R
C18 C 1.2148(3) 0.8279(3) 0.49721(15) 0.0541(6) Uani 1 1 d .
H18A H 1.2687 0.8682 0.4460 0.065 Uiso 1 1 calc R
C19 C 1.2006(3) 0.6708(3) 0.52076(14) 0.0470(6) Uani 1 1 d .
H19A H 1.2445 0.6053 0.4857 0.056 Uiso 1 1 calc R
C20 C 1.1201(3) 0.6119(3) 0.59714(13) 0.0393(5) Uani 1 1 d .
C21 C 1.1524(3) 0.3522(3) 0.57320(17) 0.0603(7) Uani 1 1 d .
H21A H 1.1262 0.2495 0.6006 0.091 Uiso 1 1 calc R
H21B H 1.2650 0.3626 0.5582 0.091 Uiso 1 1 calc R
H21C H 1.1015 0.3732 0.5248 0.091 Uiso 1 1 calc R
C22 C 0.8157(3) 0.7717(2) 0.81121(13) 0.0395(5) Uani 1 1 d .
C23 C 0.6527(3) 0.7703(3) 0.83305(15) 0.0462(6) Uani 1 1 d .
H23A H 0.5917 0.6954 0.8180 0.055 Uiso 1 1 calc R
C24 C 0.5785(3) 0.8779(3) 0.87671(15) 0.0518(6) Uani 1 1 d .
H24A H 0.4691 0.8748 0.8906 0.062 Uiso 1 1 calc R
C25 C 0.6668(3) 0.9881(3) 0.89919(15) 0.0541(7) Uani 1 1 d .
H25A H 0.6168 1.0606 0.9280 0.065 Uiso 1 1 calc R
C26 C 0.8305(3) 0.9934(3) 0.87954(14) 0.0480(6) Uani 1 1 d .
H26A H 0.8903 1.0681 0.8954 0.058 Uiso 1 1 calc R
C27 C 0.9032(3) 0.8849(3) 0.83565(14) 0.0415(5) Uani 1 1 d .
C28 C 1.1576(3) 1.0069(3) 0.8224(2) 0.0708(8) Uani 1 1 d .
H28A H 1.2650 0.9938 0.7989 0.106 Uiso 1 1 calc R
H28B H 1.1544 1.0144 0.8794 0.106 Uiso 1 1 calc R
H28C H 1.1167 1.0991 0.7942 0.106 Uiso 1 1 calc R

loop_
_atom_site_aniso_label
_atom_site_aniso_U_11
_atom_site_aniso_U_22
_atom_site_aniso_U_33
_atom_site_aniso_U_23
_atom_site_aniso_U_13
_atom_site_aniso_U_12
Ge1 0.03351(14) 0.03889(14) 0.03694(14) -0.00236(9) -0.00327(9) 0.00046(9)
O1 0.0442(10) 0.0424(9) 0.0639(11) 0.0034(8) -0.0159(8) -0.0017(7)
O2 0.0459(10) 0.0612(11) 0.0418(9) -0.0016(8) 0.0054(7) -0.0062(8)
O3 0.0584(11) 0.0438(9) 0.0520(10) -0.0111(8) -0.0010(8) 0.0006(8)
O4 0.0404(9) 0.0512(10) 0.0587(11) -0.0137(8) -0.0079(8) -0.0011(8)
C1 0.0346(12) 0.0411(12) 0.0369(12) -0.0028(9) -0.0003(9) -0.0007(9)
C2 0.0465(14) 0.0429(13) 0.0429(13) -0.0032(10) -0.0046(11) 0.0023(11)
C3 0.0590(16) 0.0400(13) 0.0466(14) -0.0049(11) -0.0055(12) -0.0049(11)
C4 0.0478(14) 0.0536(15) 0.0469(14) -0.0126(12) -0.0036(11) -0.0106(11)
C5 0.0384(13) 0.0547(15) 0.0409(13) -0.0068(11) -0.0065(10) -0.0014(11)
C6 0.0349(12) 0.0439(13) 0.0387(12) -0.0006(10) -0.0006(9) -0.0003(10)
C7 0.0521(17) 0.0511(16) 0.099(2) 0.0123(15) -0.0228(16) 0.0010(13)
C8 0.0381(12) 0.0397(12) 0.0352(11) -0.0064(9) -0.0037(9) 0.0000(9)
C9 0.0429(13) 0.0506(14) 0.0361(12) -0.0078(10) -0.0045(10) 0.0035(11)
C10 0.0455(14) 0.0558(15) 0.0524(15) -0.0141(12) -0.0147(12) 0.0123(12)
C11 0.0680(18) 0.0477(14) 0.0492(15) -0.0064(12) -0.0252(13) 0.0112(13)
C12 0.0701(18) 0.0428(13) 0.0340(12) -0.0004(10) -0.0103(12) -0.0055(12)
C13 0.0467(14) 0.0401(12) 0.0371(12) -0.0071(10) -0.0009(10) -0.0035(10)
C14 0.0728(19) 0.0559(16) 0.0491(15) -0.0085(13) 0.0203(13) -0.0167(14)
C15 0.0338(11) 0.0423(12) 0.0359(11) -0.0014(9) -0.0069(9) 0.0007(9)
C16 0.0454(14) 0.0444(13) 0.0406(13) -0.0028(10) -0.0050(10) 0.0026(11)
C17 0.0603(17) 0.0478(14) 0.0492(15) 0.0036(12) -0.0061(12) -0.0014(12)
C18 0.0556(16) 0.0673(17) 0.0348(13) 0.0009(12) -0.0011(11) -0.0101(13)
C19 0.0442(14) 0.0589(16) 0.0394(13) -0.0127(11) -0.0049(10) -0.0023(11)
C20 0.0352(12) 0.0456(13) 0.0378(12) -0.0051(10) -0.0089(9) -0.0025(10)
C21 0.0699(19) 0.0527(16) 0.0665(18) -0.0244(14) -0.0203(14) 0.0022(13)
C22 0.0393(12) 0.0393(12) 0.0367(12) 0.0013(9) -0.0036(9) 0.0027(10)
C23 0.0429(13) 0.0455(13) 0.0458(13) 0.0000(11) 0.0011(11) -0.0014(11)
C24 0.0430(14) 0.0568(16) 0.0475(14) 0.0032(12) 0.0078(11) 0.0082(12)
C25 0.0623(17) 0.0473(14) 0.0474(14) -0.0026(11) 0.0043(12) 0.0130(13)
C26 0.0614(16) 0.0381(13) 0.0433(13) -0.0027(10) -0.0076(12) 0.0040(11)
C27 0.0423(13) 0.0422(12) 0.0374(12) 0.0008(10) -0.0048(10) 0.0024(10)
C28 0.0523(17) 0.0618(18) 0.103(2) -0.0195(17) -0.0214(16) -0.0073(14)

loop_
_atom_type_symbol
_atom_type_description
_atom_type_scat_dispersion_real
_atom_type_scat_dispersion_imag
_atom_type_scat_source
C C 0.0033 0.0016 'International Tables Vol C Tables 4.2.6.8 and 6.1.1.4'
H H 0.0000 0.0000 'International Tables Vol C Tables 4.2.6.8 and 6.1.1.4'
O O 0.0106 0.0060 'International Tables Vol C Tables 4.2.6.8 and 6.1.1.4'
Ge Ge 0.1547 1.8001 'International Tables Vol C Tables 4.2.6.8 and 6.1.1.4'

loop_
_geom_angle_atom_site_label_1
_geom_angle_atom_site_label_2
_geom_angle_atom_site_label_3
_geom_angle
C8 Ge1 C1 110.36(9)
C8 Ge1 C15 110.40(9)
C1 Ge1 C15 106.29(9)
C8 Ge1 C22 108.45(9)
C1 Ge1 C22 109.29(9)
C15 Ge1 C22 112.04(9)
C6 O1 C7 118.12(18)
C13 O2 C14 118.4(2)
C20 O3 C21 118.45(19)
C27 O4 C28 118.25(19)
C2 C1 C6 117.2(2)
C2 C1 Ge1 121.93(17)
C6 C1 Ge1 120.76(16)
C3 C2 C1 122.2(2)
C4 C3 C2 119.2(2)
C3 C4 C5 120.7(2)
C4 C5 C6 119.4(2)
O1 C6 C5 123.7(2)
O1 C6 C1 115.01(19)
C5 C6 C1 121.3(2)
C9 C8 C13 117.2(2)
C9 C8 Ge1 122.09(17)
C13 C8 Ge1 120.69(17)
C10 C9 C8 122.0(2)
C11 C10 C9 119.4(2)
C10 C11 C12 121.0(2)
C11 C12 C13 119.1(2)
O2 C13 C12 124.0(2)
O2 C13 C8 114.5(2)
C12 C13 C8 121.5(2)
C16 C15 C20 117.4(2)
C16 C15 Ge1 123.47(17)
C20 C15 Ge1 118.83(16)
C15 C16 C17 121.3(2)
C18 C17 C16 119.8(2)
C17 C18 C19 120.8(2)
C18 C19 C20 119.3(2)
O3 C20 C19 123.7(2)
O3 C20 C15 114.77(19)
C19 C20 C15 121.5(2)
C23 C22 C27 117.4(2)
C23 C22 Ge1 121.19(18)
C27 C22 Ge1 121.36(17)
C24 C23 C22 121.7(2)
C25 C24 C23 119.7(2)
C24 C25 C26 120.9(2)
C27 C26 C25 118.8(2)
O4 C27 C26 123.1(2)
O4 C27 C22 115.3(2)
C26 C27 C22 121.6(2)

loop_
_geom_bond_atom_site_label_1
_geom_bond_atom_site_label_2
_geom_bond_distance
Ge1 C8 1.947(2)
Ge1 C1 1.951(2)
Ge1 C15 1.954(2)
Ge1 C22 1.957(2)
O1 C6 1.373(3)
O1 C7 1.418(3)
O2 C13 1.374(3)
O2 C14 1.427(3)
O3 C20 1.375(3)
O3 C21 1.417(3)
O4 C27 1.374(3)
O4 C28 1.419(3)
C1 C2 1.394(3)
C1 C6 1.401(3)
C2 C3 1.380(3)
C3 C4 1.380(3)
C4 C5 1.387(3)
C5 C6 1.388(3)
C8 C9 1.392(3)
C8 C13 1.401(3)
C9 C10 1.384(3)
C10 C11 1.371(4)
C11 C12 1.384(4)
C12 C13 1.388(3)
C15 C16 1.387(3)
C15 C20 1.403(3)
C16 C17 1.392(3)
C17 C18 1.367(4)
C18 C19 1.380(3)
C19 C20 1.384(3)
C22 C23 1.389(3)
C22 C27 1.396(3)
C23 C24 1.387(3)
C24 C25 1.364(4)
C25 C26 1.390(4)
C26 C27 1.391(3)
